data_4341600
loop_
_publ_author_name
'Deacon, Glen B.'
'Junk, Peter C.'
'Wang, Jun'
'Werner, Daniel'

_publ_section_title
;
 Reactivity of Bulky Formamidinatosamarium(II or III) Complexes with
 C&#x2550;O and C&#x2550;S Bonds.
;
_journal_name_full 'Inorganic chemistry'
_journal_page_first 141110081832000
_journal_paper_doi 10.1021/ic502181g
_journal_year 2014
_chemical_formula_sum 'C75 H93 N4 O2 Sm'
_chemical_formula_weight 1232.88
_chemical_name_systematic
;
 ?
;
_space_group_IT_number 2
_symmetry_cell_setting triclinic
_symmetry_space_group_name_Hall '-P 1'
_symmetry_space_group_name_H-M 'P -1'
_atom_sites_solution_hydrogens geom
_atom_sites_solution_primary direct
_atom_sites_solution_secondary difmap
_audit_creation_method SHELXL-97
_cell_angle_alpha 94.09(3)
_cell_angle_beta 93.12(3)
_cell_angle_gamma 116.75(3)
_cell_formula_units_Z 2
_cell_length_a 12.937(3)
_cell_length_b 13.607(3)
_cell_length_c 20.847(4)
_cell_measurement_reflns_used 53053
_cell_measurement_temperature 123(1)
_cell_measurement_theta_max 30.534
_cell_measurement_theta_min 0.984
_cell_volume 3253.2(15)
_computing_cell_refinement 'DENZO-SMN (Otwinowski & Minor, 1997)'
_computing_data_collection 'Collect (Hooft, 1999)'
_computing_data_reduction 'DENZO-SMN (Otwinowski & Minor, 1997)'
_computing_molecular_graphics 'X-Seed (Barbour, 1999)'
_computing_publication_material 'CIFTAB (Sheldrick, 1997)'
_computing_structure_refinement 'SHELXL-97 (Sheldrick, 1997)'
_computing_structure_solution 'SHELXS-97 (Sheldrick, 1997)'
_diffrn_ambient_temperature 123(1)
_diffrn_measured_fraction_theta_full 0.963
_diffrn_measured_fraction_theta_max 0.963
_diffrn_measurement_device_type 'Nonius KappaCCD'
_diffrn_measurement_method 'phi and omega scans'
_diffrn_radiation_monochromator graphite
_diffrn_radiation_source 'fine-focus sealed tube'
_diffrn_radiation_type MoK\a
_diffrn_radiation_wavelength 0.71073
_diffrn_reflns_av_R_equivalents 0.0681
_diffrn_reflns_av_sigmaI/netI 0.0527
_diffrn_reflns_limit_h_max 15
_diffrn_reflns_limit_h_min -15
_diffrn_reflns_limit_k_max 16
_diffrn_reflns_limit_k_min -16
_diffrn_reflns_limit_l_max 24
_diffrn_reflns_limit_l_min -24
_diffrn_reflns_number 35717
_diffrn_reflns_theta_full 25.00
_diffrn_reflns_theta_max 25.00
_diffrn_reflns_theta_min 1.69
_exptl_absorpt_coefficient_mu 0.951
_exptl_absorpt_correction_T_max 0.9109
_exptl_absorpt_correction_T_min 0.6743
_exptl_absorpt_correction_type empirical
_exptl_absorpt_process_details SORTAV
_exptl_crystal_colour 'light yellow'
_exptl_crystal_density_diffrn 1.259
_exptl_crystal_density_method 'not measured'
_exptl_crystal_description rhombus
_exptl_crystal_F_000 1298
_exptl_crystal_size_max 0.45
_exptl_crystal_size_mid 0.25
_exptl_crystal_size_min 0.10
_refine_diff_density_max 2.119
_refine_diff_density_min -0.959
_refine_diff_density_rms 0.112
_refine_ls_extinction_expression Fc^*^=kFc[1+0.001xFc^2^\l^3^/sin(2\q)]^-1/4^
_refine_ls_extinction_method SHELXL
_refine_ls_goodness_of_fit_ref 1.075
_refine_ls_hydrogen_treatment constr
_refine_ls_matrix_type full
_refine_ls_number_parameters 755
_refine_ls_number_reflns 11037
_refine_ls_number_restraints 0
_refine_ls_restrained_S_all 1.075
_refine_ls_R_factor_all 0.0536
_refine_ls_R_factor_gt 0.0444
_refine_ls_shift/su_max 0.002
_refine_ls_shift/su_mean 0.000
_refine_ls_structure_factor_coef Fsqd
_refine_ls_weighting_details 'calc w=1/[\s^2^(Fo^2^)+(0.2000P)^2^+0.0000P] where P=(Fo^2^+2Fc^2^)/3'
_refine_ls_weighting_scheme calc
_refine_ls_wR_factor_gt 0.1090
_refine_ls_wR_factor_ref 0.1156
_reflns_number_gt 9645
_reflns_number_total 11037
_reflns_threshold_expression >2sigma(I)
_cod_data_source_file ic502181g_si_001.cif
_cod_data_source_block Compound6
_cod_depositor_comments
;
The following automatic conversions were performed:

'_exptl_absorpt_correction_type' value 'Empirical' changed to
'empirical' according to
/home/saulius/struct/COD-crude-data--automatic-downloads/rss-feeds/ACS/lib/dictionaries/cif_core.dic
dictionary named 'cif_core.dic' version 2.4.2 from 2011-04-26.

Automatic conversion script
Id: cif_fix_values 2935 2014-11-11 08:27:57Z andrius 
;
_cod_original_cell_volume 3253.1(11)
_cod_original_sg_symbol_H-M P-1
_cod_database_code 4341600

loop_
_symmetry_equiv_pos_as_xyz
'x, y, z'
'-x, -y, -z'

loop_
_atom_site_label
_atom_site_type_symbol
_atom_site_fract_x
_atom_site_fract_y
_atom_site_fract_z
_atom_site_U_iso_or_equiv
_atom_site_adp_type
_atom_site_occupancy
_atom_site_symmetry_multiplicity
_atom_site_calc_flag
_atom_site_refinement_flags
Sm1 Sm 0.971722(14) 0.829645(13) 0.743373(9) 0.01684(8) Uani 1 1 d .
O1 O 0.8399(2) 0.67728(18) 0.76391(12) 0.0200(5) Uani 1 1 d .
N1 N 1.0824(2) 0.8729(2) 0.64826(15) 0.0179(6) Uani 1 1 d .
C1 C 0.9909(3) 0.8498(3) 0.60659(18) 0.0180(7) Uani 1 1 d .
H1 H 0.9993 0.8538 0.5617 0.022 Uiso 1 1 calc R
O2 O 1.1025(2) 0.7453(2) 0.76464(14) 0.0274(6) Uani 1 1 d .
N2 N 0.8886(2) 0.8212(2) 0.62803(15) 0.0179(6) Uani 1 1 d .
C2 C 1.1955(3) 0.9120(3) 0.62577(18) 0.0201(8) Uani 1 1 d .
N3 N 1.0939(2) 0.9436(2) 0.84315(15) 0.0187(6) Uani 1 1 d .
C3 C 1.2687(3) 1.0269(3) 0.62991(19) 0.0231(8) Uani 1 1 d .
N4 N 0.9560(2) 0.9890(2) 0.80097(15) 0.0187(6) Uani 1 1 d .
C4 C 1.3800(3) 1.0641(3) 0.6113(2) 0.0311(9) Uani 1 1 d .
H4 H 1.4300 1.1415 0.6145 0.037 Uiso 1 1 calc R
C5 C 1.4198(3) 0.9913(4) 0.5882(2) 0.0334(10) Uani 1 1 d .
H5 H 1.4961 1.0187 0.5749 0.040 Uiso 1 1 calc R
C6 C 1.3495(3) 0.8788(4) 0.5845(2) 0.0331(10) Uani 1 1 d .
H6 H 1.3777 0.8290 0.5688 0.040 Uiso 1 1 calc R
C7 C 1.2368(3) 0.8374(3) 0.60363(19) 0.0248(8) Uani 1 1 d .
C8 C 1.2228(3) 1.1085(3) 0.6517(2) 0.0261(9) Uani 1 1 d .
H8 H 1.1706 1.0770 0.6864 0.031 Uiso 1 1 calc R
C9 C 1.3184(4) 1.2223(3) 0.6787(2) 0.0380(11) Uani 1 1 d .
H9A H 1.3616 1.2607 0.6435 0.057 Uiso 1 1 calc R
H9B H 1.3716 1.2140 0.7106 0.057 Uiso 1 1 calc R
H9C H 1.2835 1.2656 0.6994 0.057 Uiso 1 1 calc R
C10 C 1.1506(4) 1.1207(3) 0.5950(2) 0.0316(10) Uani 1 1 d .
H10A H 1.1223 1.1737 0.6089 0.047 Uiso 1 1 calc R
H10B H 1.0843 1.0487 0.5804 0.047 Uiso 1 1 calc R
H10C H 1.1991 1.1474 0.5594 0.047 Uiso 1 1 calc R
C11 C 1.1607(4) 0.7126(3) 0.5986(2) 0.0328(10) Uani 1 1 d .
H11 H 1.0935 0.6980 0.6246 0.039 Uiso 1 1 calc R
C12 C 1.2245(5) 0.6503(4) 0.6245(2) 0.0444(12) Uani 1 1 d .
H12A H 1.2793 0.6494 0.5941 0.067 Uiso 1 1 calc R
H12B H 1.1679 0.5741 0.6294 0.067 Uiso 1 1 calc R
H12C H 1.2670 0.6874 0.6666 0.067 Uiso 1 1 calc R
C13 C 1.1129(4) 0.6685(4) 0.5288(3) 0.0504(13) Uani 1 1 d .
H13A H 1.0693 0.7063 0.5130 0.076 Uiso 1 1 calc R
H13B H 1.0612 0.5888 0.5261 0.076 Uiso 1 1 calc R
H13C H 1.1774 0.6817 0.5024 0.076 Uiso 1 1 calc R
C14 C 0.7900(3) 0.7976(3) 0.58328(18) 0.0181(7) Uani 1 1 d .
C15 C 0.7338(3) 0.6972(3) 0.54223(19) 0.0202(8) Uani 1 1 d .
C16 C 0.6316(3) 0.6741(3) 0.50425(19) 0.0230(8) Uani 1 1 d .
H16 H 0.5938 0.6066 0.4767 0.028 Uiso 1 1 calc R
C17 C 0.5841(3) 0.7472(3) 0.50580(19) 0.0225(8) Uani 1 1 d .
H17 H 0.5130 0.7291 0.4809 0.027 Uiso 1 1 calc R
C18 C 0.6417(3) 0.8464(3) 0.54401(19) 0.0235(8) Uani 1 1 d .
H18 H 0.6106 0.8977 0.5440 0.028 Uiso 1 1 calc R
C19 C 0.7446(3) 0.8741(3) 0.58289(18) 0.0212(8) Uani 1 1 d .
C20 C 0.7828(3) 0.6139(3) 0.5346(2) 0.0249(8) Uani 1 1 d .
H20 H 0.8463 0.6336 0.5700 0.030 Uiso 1 1 calc R
C21 C 0.6902(3) 0.4948(3) 0.5384(2) 0.0318(10) Uani 1 1 d .
H21A H 0.6523 0.4913 0.5783 0.048 Uiso 1 1 calc R
H21B H 0.7270 0.4457 0.5384 0.048 Uiso 1 1 calc R
H21C H 0.6319 0.4713 0.5011 0.048 Uiso 1 1 calc R
C22 C 0.8352(4) 0.6222(3) 0.4693(2) 0.0327(10) Uani 1 1 d .
H22A H 0.8687 0.5706 0.4647 0.049 Uiso 1 1 calc R
H22B H 0.8961 0.6979 0.4676 0.049 Uiso 1 1 calc R
H22C H 0.7740 0.6035 0.4340 0.049 Uiso 1 1 calc R
C23 C 0.8074(3) 0.9895(3) 0.61886(19) 0.0222(8) Uani 1 1 d .
H23 H 0.8748 0.9940 0.6470 0.027 Uiso 1 1 calc R
C24 C 0.8548(3) 1.0752(3) 0.5702(2) 0.0302(9) Uani 1 1 d .
H24A H 0.9002 1.0545 0.5409 0.045 Uiso 1 1 calc R
H24B H 0.9046 1.1484 0.5934 0.045 Uiso 1 1 calc R
H24C H 0.7897 1.0775 0.5451 0.045 Uiso 1 1 calc R
C25 C 0.7288(4) 1.0159(3) 0.6619(2) 0.0305(9) Uani 1 1 d .
H25A H 0.6663 1.0192 0.6348 0.046 Uiso 1 1 calc R
H25B H 0.7748 1.0874 0.6877 0.046 Uiso 1 1 calc R
H25C H 0.6949 0.9579 0.6907 0.046 Uiso 1 1 calc R
C26 C 1.0369(3) 1.0029(3) 0.84722(18) 0.0179(7) Uani 1 1 d .
H26 H 1.0539 1.0558 0.8836 0.021 Uiso 1 1 calc R
C27 C 1.1785(3) 0.9589(3) 0.89560(18) 0.0198(8) Uani 1 1 d .
C28 C 1.1473(3) 0.8876(3) 0.94529(18) 0.0219(8) Uani 1 1 d .
C29 C 1.2303(3) 0.9043(3) 0.9953(2) 0.0292(9) Uani 1 1 d .
H29 H 1.2087 0.8579 1.0292 0.035 Uiso 1 1 calc R
C30 C 1.3437(4) 0.9865(3) 0.9973(2) 0.0358(10) Uani 1 1 d .
H30 H 1.3994 0.9964 1.0320 0.043 Uiso 1 1 calc R
C31 C 1.3747(3) 1.0539(3) 0.9480(2) 0.0337(10) Uani 1 1 d .
H31 H 1.4526 1.1101 0.9490 0.040 Uiso 1 1 calc R
C32 C 1.2944(3) 1.0415(3) 0.8966(2) 0.0237(8) Uani 1 1 d .
C33 C 1.0242(3) 0.7949(3) 0.9467(2) 0.0260(8) Uani 1 1 d .
H33 H 0.9821 0.7787 0.9026 0.031 Uiso 1 1 calc R
C34 C 1.0241(4) 0.6882(4) 0.9665(3) 0.0453(12) Uani 1 1 d .
H34A H 1.0743 0.6695 0.9400 0.068 Uiso 1 1 calc R
H34B H 0.9446 0.6277 0.9599 0.068 Uiso 1 1 calc R
H34C H 1.0533 0.6995 1.0121 0.068 Uiso 1 1 calc R
C35 C 0.9593(4) 0.8321(4) 0.9945(2) 0.0426(11) Uani 1 1 d .
H35A H 1.0009 0.8500 1.0378 0.064 Uiso 1 1 calc R
H35B H 0.8804 0.7723 0.9954 0.064 Uiso 1 1 calc R
H35C H 0.9552 0.8978 0.9808 0.064 Uiso 1 1 calc R
C36 C 1.3362(3) 1.1198(3) 0.8442(2) 0.0289(9) Uani 1 1 d .
H36 H 1.2725 1.0923 0.8080 0.035 Uiso 1 1 calc R
C37 C 1.3583(4) 1.2355(3) 0.8700(3) 0.0479(13) Uani 1 1 d .
H37A H 1.2883 1.2322 0.8877 0.072 Uiso 1 1 calc R
H37B H 1.3778 1.2831 0.8348 0.072 Uiso 1 1 calc R
H37C H 1.4232 1.2660 0.9041 0.072 Uiso 1 1 calc R
C38 C 1.4439(4) 1.1202(4) 0.8170(3) 0.0456(12) Uani 1 1 d .
H38A H 1.5078 1.1472 0.8515 0.068 Uiso 1 1 calc R
H38B H 1.4668 1.1690 0.7824 0.068 Uiso 1 1 calc R
H38C H 1.4260 1.0449 0.7996 0.068 Uiso 1 1 calc R
C39 C 0.8899(3) 1.0481(3) 0.81097(18) 0.0186(7) Uani 1 1 d .
C40 C 0.7703(3) 0.9874(3) 0.82068(18) 0.0215(8) Uani 1 1 d .
C41 C 0.7058(3) 1.0449(3) 0.83050(19) 0.0245(8) Uani 1 1 d .
H41 H 0.6259 1.0050 0.8370 0.029 Uiso 1 1 calc R
C42 C 0.7551(3) 1.1588(3) 0.8311(2) 0.0260(9) Uani 1 1 d .
H42 H 0.7098 1.1965 0.8389 0.031 Uiso 1 1 calc R
C43 C 0.8704(3) 1.2170(3) 0.8203(2) 0.0256(8) Uani 1 1 d .
H43 H 0.9034 1.2950 0.8201 0.031 Uiso 1 1 calc R
C44 C 0.9401(3) 1.1641(3) 0.80965(19) 0.0229(8) Uani 1 1 d .
C45 C 0.7142(3) 0.8624(3) 0.8186(2) 0.0257(9) Uani 1 1 d .
H45 H 0.7449 0.8341 0.7826 0.031 Uiso 1 1 calc R
C46 C 0.7464(4) 0.8260(4) 0.8808(2) 0.0380(11) Uani 1 1 d .
H46A H 0.8312 0.8580 0.8885 0.057 Uiso 1 1 calc R
H46B H 0.7124 0.7451 0.8770 0.057 Uiso 1 1 calc R
H46C H 0.7163 0.8517 0.9171 0.057 Uiso 1 1 calc R
C47 C 0.5811(3) 0.8079(3) 0.8049(2) 0.0345(10) Uani 1 1 d .
H47A H 0.5508 0.7274 0.7971 0.052 Uiso 1 1 calc R
H47B H 0.5602 0.8355 0.7667 0.052 Uiso 1 1 calc R
H47C H 0.5475 0.8259 0.8423 0.052 Uiso 1 1 calc R
C48 C 1.0641(3) 1.2342(3) 0.7942(2) 0.0252(8) Uani 1 1 d .
H48 H 1.1033 1.1857 0.7892 0.030 Uiso 1 1 calc R
C49 C 1.0635(4) 1.2840(4) 0.7302(2) 0.0390(11) Uani 1 1 d .
H49A H 1.0178 1.2244 0.6958 0.058 Uiso 1 1 calc R
H49B H 1.1435 1.3246 0.7190 0.058 Uiso 1 1 calc R
H49C H 1.0289 1.3348 0.7350 0.058 Uiso 1 1 calc R
C50 C 1.1335(4) 1.3278(3) 0.8483(2) 0.0360(10) Uani 1 1 d .
H50A H 1.0973 1.3773 0.8528 0.054 Uiso 1 1 calc R
H50B H 1.2136 1.3698 0.8375 0.054 Uiso 1 1 calc R
H50C H 1.1339 1.2962 0.8890 0.054 Uiso 1 1 calc R
C51 C 0.7497(3) 0.5712(3) 0.76860(18) 0.0204(8) Uani 1 1 d .
C52 C 0.7469(3) 0.5438(3) 0.8364(2) 0.0236(8) Uani 1 1 d .
C53 C 0.7294(3) 0.5113(3) 0.8883(2) 0.0256(9) Uani 1 1 d .
C54 C 0.6972(3) 0.4683(3) 0.94941(19) 0.0239(8) Uani 1 1 d .
C55 C 0.6524(3) 0.5183(3) 0.9930(2) 0.0303(9) Uani 1 1 d .
H55 H 0.6498 0.5846 0.9840 0.036 Uiso 1 1 calc R
C56 C 0.6120(4) 0.4726(4) 1.0490(2) 0.0365(10) Uani 1 1 d .
H56 H 0.5809 0.5070 1.0780 0.044 Uiso 1 1 calc R
C57 C 0.6166(3) 0.3769(4) 1.0632(2) 0.0381(11) Uani 1 1 d .
H57 H 0.5881 0.3452 1.1017 0.046 Uiso 1 1 calc R
C58 C 0.6631(4) 0.3271(4) 1.0209(2) 0.0372(10) Uani 1 1 d .
H58 H 0.6671 0.2617 1.0308 0.045 Uiso 1 1 calc R
C59 C 0.7036(4) 0.3724(3) 0.9646(2) 0.0321(9) Uani 1 1 d .
H59 H 0.7358 0.3384 0.9361 0.039 Uiso 1 1 calc R
C60 C 0.6310(3) 0.5654(3) 0.74523(19) 0.0211(8) Uani 1 1 d .
C61 C 0.5308(3) 0.5093(3) 0.7756(2) 0.0243(8) Uani 1 1 d .
H61 H 0.5346 0.4767 0.8139 0.029 Uiso 1 1 calc R
C62 C 0.4248(3) 0.5005(3) 0.7502(2) 0.0297(9) Uani 1 1 d .
H62 H 0.3566 0.4614 0.7710 0.036 Uiso 1 1 calc R
C63 C 0.4181(3) 0.5480(3) 0.6952(2) 0.0300(9) Uani 1 1 d .
H63 H 0.3456 0.5416 0.6779 0.036 Uiso 1 1 calc R
C64 C 0.5185(3) 0.6056(3) 0.6646(2) 0.0330(10) Uani 1 1 d .
H64 H 0.5147 0.6391 0.6267 0.040 Uiso 1 1 calc R
C65 C 0.6238(3) 0.6138(3) 0.68982(19) 0.0257(8) Uani 1 1 d .
H65 H 0.6919 0.6531 0.6689 0.031 Uiso 1 1 calc R
C66 C 0.7639(3) 0.4818(3) 0.72571(19) 0.0228(8) Uani 1 1 d .
C67 C 0.6905(4) 0.3703(3) 0.7292(2) 0.0320(10) Uani 1 1 d .
H67 H 0.6323 0.3497 0.7584 0.038 Uiso 1 1 calc R
C68 C 0.7012(4) 0.2888(3) 0.6905(2) 0.0398(11) Uani 1 1 d .
H68 H 0.6497 0.2130 0.6929 0.048 Uiso 1 1 calc R
C69 C 0.7869(4) 0.3178(4) 0.6483(2) 0.0368(11) Uani 1 1 d .
H69 H 0.7956 0.2620 0.6225 0.044 Uiso 1 1 calc R
C70 C 0.8589(4) 0.4272(4) 0.6440(2) 0.0358(10) Uani 1 1 d .
H70 H 0.9171 0.4472 0.6147 0.043 Uiso 1 1 calc R
C71 C 0.8476(3) 0.5091(3) 0.6820(2) 0.0266(9) Uani 1 1 d .
H71 H 0.8977 0.5847 0.6781 0.032 Uiso 1 1 calc R
C73 C 1.1918(4) 0.6467(4) 0.8136(2) 0.0376(10) Uani 1 1 d .
H73A H 1.2156 0.6092 0.7792 0.045 Uiso 1 1 calc R
H73B H 1.1884 0.6111 0.8538 0.045 Uiso 1 1 calc R
C74 C 1.2744(4) 0.7707(4) 0.8244(3) 0.0429(11) Uani 1 1 d .
H74A H 1.2714 0.8026 0.8681 0.051 Uiso 1 1 calc R
H74B H 1.3555 0.7857 0.8188 0.051 Uiso 1 1 calc R
C75 C 1.2275(3) 0.8163(3) 0.7724(2) 0.0282(9) Uani 1 1 d .
H75A H 1.2451 0.8940 0.7858 0.034 Uiso 1 1 calc R
H75B H 1.2619 0.8136 0.7314 0.034 Uiso 1 1 calc R
C72 C 1.0774(4) 0.6444(4) 0.7934(3) 0.0468(13) Uani 1 1 d .
H72A H 1.0302 0.5792 0.7618 0.056 Uiso 1 1 calc R
H72B H 1.0334 0.6400 0.8314 0.056 Uiso 1 1 calc R

loop_
_atom_site_aniso_label
_atom_site_aniso_U_11
_atom_site_aniso_U_22
_atom_site_aniso_U_33
_atom_site_aniso_U_23
_atom_site_aniso_U_13
_atom_site_aniso_U_12
Sm1 0.01745(11) 0.01482(11) 0.01685(12) 0.00197(7) 0.00070(8) 0.00621(8)
O1 0.0172(12) 0.0158(12) 0.0254(15) 0.0077(10) 0.0049(10) 0.0051(10)
N1 0.0173(14) 0.0203(14) 0.0187(17) 0.0014(12) 0.0029(12) 0.0108(12)
C1 0.0255(19) 0.0123(16) 0.017(2) 0.0027(14) 0.0035(15) 0.0092(14)
O2 0.0289(14) 0.0269(14) 0.0290(16) 0.0057(12) -0.0002(12) 0.0149(12)
N2 0.0190(15) 0.0158(14) 0.0198(17) 0.0027(12) 0.0003(13) 0.0089(12)
C2 0.0194(17) 0.0259(18) 0.016(2) 0.0040(15) 0.0003(15) 0.0109(15)
N3 0.0179(14) 0.0199(14) 0.0188(17) 0.0015(12) 0.0004(12) 0.0093(12)
C3 0.0247(19) 0.0231(18) 0.020(2) 0.0055(16) 0.0002(16) 0.0094(16)
N4 0.0157(14) 0.0204(15) 0.0204(17) -0.0002(13) 0.0030(12) 0.0087(12)
C4 0.024(2) 0.032(2) 0.034(3) 0.0095(18) 0.0035(18) 0.0090(17)
C5 0.021(2) 0.045(2) 0.036(3) 0.013(2) 0.0081(18) 0.0152(19)
C6 0.031(2) 0.042(2) 0.037(3) 0.009(2) 0.0083(19) 0.025(2)
C7 0.031(2) 0.0268(19) 0.023(2) 0.0053(16) 0.0042(17) 0.0177(17)
C8 0.031(2) 0.0216(18) 0.026(2) 0.0035(16) 0.0060(17) 0.0120(17)
C9 0.041(2) 0.025(2) 0.042(3) -0.0008(19) 0.002(2) 0.0094(19)
C10 0.035(2) 0.0229(19) 0.040(3) 0.0067(18) 0.0054(19) 0.0152(18)
C11 0.032(2) 0.027(2) 0.044(3) 0.0023(19) 0.012(2) 0.0167(18)
C12 0.082(4) 0.036(2) 0.029(3) 0.001(2) 0.007(2) 0.039(3)
C13 0.053(3) 0.030(2) 0.066(4) -0.008(2) -0.017(3) 0.022(2)
C14 0.0186(17) 0.0172(17) 0.017(2) 0.0056(14) 0.0048(14) 0.0058(14)
C15 0.0213(18) 0.0178(17) 0.021(2) 0.0046(15) 0.0023(15) 0.0081(15)
C16 0.0219(18) 0.0175(17) 0.021(2) -0.0015(15) -0.0029(15) 0.0025(15)
C17 0.0156(17) 0.0245(19) 0.024(2) 0.0061(16) -0.0018(15) 0.0066(15)
C18 0.0243(19) 0.0248(19) 0.025(2) 0.0078(16) 0.0035(16) 0.0140(16)
C19 0.0235(18) 0.0205(18) 0.021(2) 0.0044(15) 0.0035(16) 0.0107(15)
C20 0.0221(19) 0.0161(17) 0.035(2) -0.0021(16) -0.0060(17) 0.0095(15)
C21 0.033(2) 0.0161(18) 0.043(3) -0.0019(17) -0.0082(19) 0.0097(17)
C22 0.032(2) 0.025(2) 0.043(3) -0.0023(18) 0.0058(19) 0.0151(18)
C23 0.0223(18) 0.0210(18) 0.026(2) 0.0000(16) 0.0005(16) 0.0132(15)
C24 0.034(2) 0.0196(19) 0.034(3) 0.0032(17) 0.0010(18) 0.0090(17)
C25 0.035(2) 0.033(2) 0.024(2) -0.0045(18) -0.0015(18) 0.0169(19)
C26 0.0164(17) 0.0157(16) 0.019(2) -0.0001(14) 0.0041(15) 0.0051(14)
C27 0.0206(18) 0.0216(18) 0.018(2) -0.0034(15) -0.0006(15) 0.0112(15)
C28 0.0232(19) 0.0240(18) 0.018(2) 0.0010(15) 0.0025(15) 0.0105(16)
C29 0.031(2) 0.028(2) 0.025(2) 0.0059(17) -0.0020(17) 0.0107(18)
C30 0.031(2) 0.038(2) 0.032(3) 0.001(2) -0.0125(19) 0.0133(19)
C31 0.023(2) 0.028(2) 0.044(3) 0.0061(19) -0.0017(19) 0.0058(17)
C32 0.0195(18) 0.0225(18) 0.028(2) 0.0016(16) -0.0020(16) 0.0093(15)
C33 0.0236(19) 0.030(2) 0.023(2) 0.0077(17) 0.0041(16) 0.0100(17)
C34 0.036(2) 0.030(2) 0.058(4) 0.013(2) -0.010(2) 0.006(2)
C35 0.038(2) 0.062(3) 0.031(3) 0.008(2) 0.011(2) 0.024(2)
C36 0.0184(18) 0.030(2) 0.033(2) 0.0088(18) -0.0012(17) 0.0051(16)
C37 0.049(3) 0.027(2) 0.060(4) 0.013(2) 0.000(2) 0.009(2)
C38 0.026(2) 0.060(3) 0.053(3) 0.023(3) 0.013(2) 0.018(2)
C39 0.0187(17) 0.0210(17) 0.017(2) -0.0004(14) 0.0002(14) 0.0109(15)
C40 0.0217(18) 0.0243(18) 0.020(2) 0.0023(15) 0.0005(15) 0.0121(16)
C41 0.0183(18) 0.030(2) 0.026(2) 0.0022(17) 0.0033(16) 0.0117(16)
C42 0.028(2) 0.030(2) 0.027(2) 0.0002(17) 0.0023(17) 0.0198(17)
C43 0.029(2) 0.0176(18) 0.030(2) 0.0009(16) 0.0021(17) 0.0106(16)
C44 0.0226(19) 0.0219(18) 0.024(2) -0.0002(16) 0.0023(16) 0.0107(16)
C45 0.0186(18) 0.0224(19) 0.038(3) 0.0039(17) 0.0065(17) 0.0104(16)
C46 0.041(2) 0.033(2) 0.047(3) 0.016(2) 0.013(2) 0.021(2)
C47 0.0191(19) 0.023(2) 0.057(3) 0.0031(19) 0.0082(19) 0.0050(16)
C48 0.0200(18) 0.0210(18) 0.032(2) 0.0042(16) 0.0025(16) 0.0067(15)
C49 0.032(2) 0.051(3) 0.028(3) 0.008(2) 0.0075(19) 0.012(2)
C50 0.026(2) 0.032(2) 0.035(3) 0.0022(19) 0.0020(19) -0.0003(18)
C51 0.0192(17) 0.0163(17) 0.023(2) 0.0055(15) 0.0005(15) 0.0054(14)
C52 0.0176(18) 0.0172(17) 0.030(2) 0.0010(16) -0.0010(16) 0.0036(15)
C53 0.0238(19) 0.0221(18) 0.028(2) 0.0043(17) -0.0021(17) 0.0081(16)
C54 0.0187(18) 0.0241(19) 0.023(2) 0.0068(16) -0.0017(16) 0.0048(15)
C55 0.026(2) 0.030(2) 0.034(3) 0.0071(18) -0.0008(18) 0.0119(17)
C56 0.028(2) 0.050(3) 0.030(3) 0.005(2) 0.0034(18) 0.016(2)
C57 0.027(2) 0.048(3) 0.030(3) 0.017(2) 0.0008(19) 0.008(2)
C58 0.041(2) 0.033(2) 0.037(3) 0.014(2) -0.002(2) 0.015(2)
C59 0.038(2) 0.033(2) 0.029(2) 0.0062(18) 0.0011(19) 0.0187(19)
C60 0.0206(18) 0.0131(16) 0.028(2) 0.0003(15) 0.0025(16) 0.0066(14)
C61 0.0230(19) 0.0181(17) 0.026(2) 0.0037(16) 0.0029(16) 0.0043(15)
C62 0.0206(19) 0.0212(19) 0.041(3) 0.0055(18) 0.0057(18) 0.0037(16)
C63 0.023(2) 0.026(2) 0.039(3) -0.0016(18) -0.0017(18) 0.0102(17)
C64 0.033(2) 0.038(2) 0.032(3) 0.0085(19) 0.0029(19) 0.0193(19)
C65 0.0236(19) 0.028(2) 0.025(2) 0.0070(17) 0.0054(16) 0.0105(16)
C66 0.0236(19) 0.0236(19) 0.025(2) 0.0042(16) 0.0003(16) 0.0139(16)
C67 0.034(2) 0.024(2) 0.040(3) 0.0055(18) 0.0076(19) 0.0138(18)
C68 0.048(3) 0.022(2) 0.051(3) 0.005(2) 0.001(2) 0.017(2)
C69 0.050(3) 0.032(2) 0.039(3) -0.001(2) -0.003(2) 0.029(2)
C70 0.039(2) 0.040(2) 0.032(3) 0.002(2) 0.005(2) 0.022(2)
C71 0.028(2) 0.0215(18) 0.029(2) 0.0036(16) 0.0016(17) 0.0104(16)
C73 0.048(3) 0.044(3) 0.031(3) 0.005(2) 0.000(2) 0.031(2)
C74 0.033(2) 0.054(3) 0.048(3) 0.018(2) 0.001(2) 0.023(2)
C75 0.025(2) 0.035(2) 0.030(2) 0.0040(18) 0.0048(17) 0.0170(18)
C72 0.045(3) 0.031(2) 0.063(4) 0.015(2) -0.014(2) 0.018(2)

loop_
_atom_type_symbol
_atom_type_description
_atom_type_scat_dispersion_real
_atom_type_scat_dispersion_imag
_atom_type_scat_source
C C 0.0033 0.0016 'International Tables Vol C Tables 4.2.6.8 and 6.1.1.4'
H H 0.0000 0.0000 'International Tables Vol C Tables 4.2.6.8 and 6.1.1.4'
N N 0.0061 0.0033 'International Tables Vol C Tables 4.2.6.8 and 6.1.1.4'
O O 0.0106 0.0060 'International Tables Vol C Tables 4.2.6.8 and 6.1.1.4'
Sm Sm -0.1638 3.4418 'International Tables Vol C Tables 4.2.6.8 and 6.1.1.4'

loop_
_geom_angle_atom_site_label_1
_geom_angle_atom_site_label_2
_geom_angle_atom_site_label_3
_geom_angle
O1 Sm1 N1 129.02(10)
O1 Sm1 O2 84.64(9)
N1 Sm1 O2 79.33(9)
O1 Sm1 N3 111.73(10)
N1 Sm1 N3 111.30(10)
O2 Sm1 N3 77.38(9)
O1 Sm1 N4 111.62(9)
N1 Sm1 N4 115.03(10)
O2 Sm1 N4 132.00(10)
N3 Sm1 N4 54.62(10)
O1 Sm1 N2 96.42(10)
N1 Sm1 N2 54.16(9)
O2 Sm1 N2 120.11(9)
N3 Sm1 N2 148.73(9)
N4 Sm1 N2 103.18(10)
C51 O1 Sm1 172.3(2)
C1 N1 C2 119.6(3)
C1 N1 Sm1 95.1(2)
C2 N1 Sm1 145.3(2)
N2 C1 N1 119.4(3)
C72 O2 C75 109.2(3)
C72 O2 Sm1 128.3(2)
C75 O2 Sm1 118.7(2)
C1 N2 C14 119.5(3)
C1 N2 Sm1 91.3(2)
C14 N2 Sm1 149.2(2)
C7 C2 C3 119.8(3)
C7 C2 N1 120.8(3)
C3 C2 N1 119.2(3)
C26 N3 C27 118.3(3)
C26 N3 Sm1 92.6(2)
C27 N3 Sm1 148.3(2)
C4 C3 C2 119.0(3)
C4 C3 C8 120.9(3)
C2 C3 C8 120.0(3)
C26 N4 C39 117.6(3)
C26 N4 Sm1 92.2(2)
C39 N4 Sm1 148.3(2)
C5 C4 C3 121.3(4)
C4 C5 C6 120.2(4)
C5 C6 C7 120.4(4)
C6 C7 C2 119.2(3)
C6 C7 C11 119.3(3)
C2 C7 C11 121.5(3)
C9 C8 C3 113.5(3)
C9 C8 C10 109.3(3)
C3 C8 C10 109.6(3)
C13 C11 C7 109.7(4)
C13 C11 C12 109.7(3)
C7 C11 C12 113.2(4)
C19 C14 C15 119.3(3)
C19 C14 N2 118.8(3)
C15 C14 N2 121.8(3)
C16 C15 C14 119.2(3)
C16 C15 C20 117.7(3)
C14 C15 C20 123.1(3)
C17 C16 C15 121.6(3)
C18 C17 C16 118.8(3)
C17 C18 C19 122.1(3)
C18 C19 C14 118.9(3)
C18 C19 C23 118.1(3)
C14 C19 C23 122.7(3)
C15 C20 C21 112.2(3)
C15 C20 C22 109.2(3)
C21 C20 C22 109.8(3)
C19 C23 C25 112.2(3)
C19 C23 C24 109.5(3)
C25 C23 C24 110.2(3)
N3 C26 N4 120.3(3)
C32 C27 C28 119.4(3)
C32 C27 N3 120.4(3)
C28 C27 N3 120.2(3)
C29 C28 C27 119.0(3)
C29 C28 C33 118.5(3)
C27 C28 C33 122.4(3)
C28 C29 C30 121.9(4)
C31 C30 C29 118.9(4)
C30 C31 C32 121.7(4)
C31 C32 C27 119.0(4)
C31 C32 C36 118.2(3)
C27 C32 C36 122.8(3)
C28 C33 C35 109.7(3)
C28 C33 C34 112.1(3)
C35 C33 C34 109.0(4)
C37 C36 C32 110.4(4)
C37 C36 C38 111.5(4)
C32 C36 C38 111.4(3)
C44 C39 C40 120.1(3)
C44 C39 N4 121.3(3)
C40 C39 N4 118.6(3)
C41 C40 C39 118.6(3)
C41 C40 C45 121.0(3)
C39 C40 C45 120.4(3)
C42 C41 C40 121.7(3)
C43 C42 C41 119.4(3)
C42 C43 C44 121.8(3)
C43 C44 C39 118.3(3)
C43 C44 C48 117.9(3)
C39 C44 C48 123.6(3)
C40 C45 C46 111.5(3)
C40 C45 C47 113.0(3)
C46 C45 C47 109.4(3)
C44 C48 C50 111.5(3)
C44 C48 C49 110.0(3)
C50 C48 C49 109.4(3)
O1 C51 C52 110.7(3)
O1 C51 C66 111.5(3)
C52 C51 C66 108.4(3)
O1 C51 C60 110.1(3)
C52 C51 C60 109.0(3)
C66 C51 C60 107.0(3)
C53 C52 C51 171.1(4)
C52 C53 C54 174.8(4)
C55 C54 C59 118.7(4)
C55 C54 C53 120.3(3)
C59 C54 C53 121.0(4)
C56 C55 C54 120.8(4)
C55 C56 C57 120.3(4)
C56 C57 C58 119.6(4)
C59 C58 C57 120.3(4)
C58 C59 C54 120.2(4)
C65 C60 C61 118.8(3)
C65 C60 C51 118.4(3)
C61 C60 C51 122.7(3)
C60 C61 C62 120.4(4)
C63 C62 C61 120.5(4)
C62 C63 C64 119.7(4)
C65 C64 C63 119.7(4)
C64 C65 C60 120.9(4)
C71 C66 C67 118.0(3)
C71 C66 C51 121.8(3)
C67 C66 C51 120.1(3)
C68 C67 C66 120.9(4)
C67 C68 C69 120.1(4)
C70 C69 C68 119.5(4)
C69 C70 C71 120.6(4)
C70 C71 C66 120.8(4)
C72 C73 C74 102.4(3)
C75 C74 C73 102.7(4)
O2 C75 C74 105.2(3)
O2 C72 C73 107.4(4)

loop_
_geom_bond_atom_site_label_1
_geom_bond_atom_site_label_2
_geom_bond_distance
Sm1 O1 2.100(2)
Sm1 N1 2.459(3)
Sm1 O2 2.473(3)
Sm1 N3 2.491(3)
Sm1 N4 2.497(3)
Sm1 N2 2.553(3)
O1 C51 1.404(4)
N1 C1 1.330(5)
N1 C2 1.433(4)
C1 N2 1.315(4)
O2 C72 1.445(5)
O2 C75 1.454(5)
N2 C14 1.435(5)
C2 C7 1.406(5)
C2 C3 1.410(5)
N3 C26 1.318(4)
N3 C27 1.438(5)
C3 C4 1.383(5)
C3 C8 1.529(5)
N4 C26 1.321(5)
N4 C39 1.428(4)
C4 C5 1.378(6)
C5 C6 1.378(6)
C6 C7 1.399(5)
C7 C11 1.524(5)
C8 C9 1.524(6)
C8 C10 1.531(6)
C11 C13 1.517(7)
C11 C12 1.528(6)
C14 C19 1.407(5)
C14 C15 1.414(5)
C15 C16 1.396(5)
C15 C20 1.532(5)
C16 C17 1.384(5)
C17 C18 1.374(5)
C18 C19 1.400(5)
C19 C23 1.518(5)
C20 C21 1.532(5)
C20 C22 1.541(6)
C23 C25 1.534(5)
C23 C24 1.536(5)
C27 C32 1.410(5)
C27 C28 1.419(5)
C28 C29 1.384(5)
C28 C33 1.527(5)
C29 C30 1.384(6)
C30 C31 1.381(6)
C31 C32 1.396(6)
C32 C36 1.528(5)
C33 C35 1.534(6)
C33 C34 1.536(6)
C36 C37 1.519(6)
C36 C38 1.531(6)
C39 C44 1.414(5)
C39 C40 1.422(5)
C40 C41 1.391(5)
C40 C45 1.516(5)
C41 C42 1.383(5)
C42 C43 1.379(5)
C43 C44 1.402(5)
C44 C48 1.520(5)
C45 C46 1.523(6)
C45 C47 1.537(5)
C48 C50 1.535(6)
C48 C49 1.540(6)
C51 C52 1.486(5)
C51 C66 1.541(5)
C51 C60 1.551(5)
C52 C53 1.192(6)
C53 C54 1.444(5)
C54 C55 1.395(6)
C54 C59 1.401(5)
C55 C56 1.379(6)
C56 C57 1.381(6)
C57 C58 1.393(7)
C58 C59 1.383(6)
C60 C65 1.389(5)
C60 C61 1.390(5)
C61 C62 1.393(5)
C62 C63 1.373(6)
C63 C64 1.398(6)
C64 C65 1.386(6)
C66 C71 1.391(5)
C66 C67 1.391(5)
C67 C68 1.386(6)
C68 C69 1.386(6)
C69 C70 1.368(6)
C70 C71 1.387(6)
C73 C72 1.502(6)
C73 C74 1.529(6)
C74 C75 1.515(6)
